data_7023423
loop_
_publ_author_name
'Moore, Stephanie A.'
'Davies, David L.'
'Karim, Marcus M.'
'Nagle, Jeffrey K.'
'Wolf, Michael O.'
'Patrick, Brian O.'

_publ_section_title
;
 Photophysical behaviour of cyclometalated iridium(III) complexes with
 phosphino(terthiophene) ligands.
;
_journal_issue 34
_journal_name_full 'Dalton transactions (Cambridge, England : 2003)'
_journal_page_first 12354
_journal_page_last 12363
_journal_paper_doi 10.1039/c3dt51320c
_journal_volume 42
_journal_year 2013
_chemical_formula_sum 'C47 H35 Cl3 Ir N2 P S3'
_chemical_formula_weight 1053.47
_chemical_name_systematic
;
 ?
;
_space_group_IT_number 7
_symmetry_cell_setting monoclinic
_symmetry_space_group_name_Hall 'P -2yac'
_symmetry_space_group_name_H-M 'P 1 n 1'
_atom_sites_solution_hydrogens geom
_atom_sites_solution_primary direct
_atom_sites_solution_secondary difmap
_audit_creation_method SHELXL-97
_cell_angle_alpha 90.00
_cell_angle_beta 106.532(2)
_cell_angle_gamma 90.00
_cell_formula_units_Z 2
_cell_length_a 11.4198(10)
_cell_length_b 11.2035(10)
_cell_length_c 16.8429(13)
_cell_measurement_reflns_used 9926
_cell_measurement_temperature 90.0(1)
_cell_measurement_theta_max 29.99
_cell_measurement_theta_min 2.60
_cell_volume 2065.8(3)
_computing_data_collection 'Bruker APEX2'
_computing_molecular_graphics 'Bruker SHELXTL'
_computing_publication_material 'Bruker SHELXTL'
_computing_structure_refinement 'SHELXL-97 (Sheldrick, 2008)'
_diffrn_ambient_temperature 90.0(1)
_diffrn_measured_fraction_theta_full 0.995
_diffrn_measured_fraction_theta_max 0.995
_diffrn_measurement_device_type 'Bruker APEX DUO'
_diffrn_measurement_method 'area detector'
_diffrn_radiation_monochromator graphite
_diffrn_radiation_source 'fine-focus sealed tube'
_diffrn_radiation_type MoK\a
_diffrn_radiation_wavelength 0.71073
_diffrn_reflns_av_R_equivalents 0.0619
_diffrn_reflns_av_sigmaI/netI 0.0686
_diffrn_reflns_limit_h_max 16
_diffrn_reflns_limit_h_min -16
_diffrn_reflns_limit_k_max 15
_diffrn_reflns_limit_k_min -15
_diffrn_reflns_limit_l_max 23
_diffrn_reflns_limit_l_min -20
_diffrn_reflns_number 51050
_diffrn_reflns_theta_full 30.10
_diffrn_reflns_theta_max 30.10
_diffrn_reflns_theta_min 1.82
_exptl_absorpt_coefficient_mu 3.654
_exptl_absorpt_correction_T_max 0.864
_exptl_absorpt_correction_T_min 0.754
_exptl_absorpt_correction_type multi-scan
_exptl_absorpt_process_details 'SADABS (Bruker, 2008)'
_exptl_crystal_colour yellow
_exptl_crystal_density_diffrn 1.694
_exptl_crystal_density_method 'not measured'
_exptl_crystal_description irregular
_exptl_crystal_F_000 1044
_exptl_crystal_size_max 0.13
_exptl_crystal_size_mid 0.06
_exptl_crystal_size_min 0.04
_refine_diff_density_max 1.056
_refine_diff_density_min -0.755
_refine_diff_density_rms 0.106
_refine_ls_abs_structure_details 'Flack H D (1983), Acta Cryst. A39, 876-881'
_refine_ls_abs_structure_Flack -0.003(3)
_refine_ls_extinction_method none
_refine_ls_goodness_of_fit_ref 0.874
_refine_ls_hydrogen_treatment constr
_refine_ls_matrix_type full
_refine_ls_number_parameters 543
_refine_ls_number_reflns 11558
_refine_ls_number_restraints 909
_refine_ls_restrained_S_all 0.842
_refine_ls_R_factor_all 0.0361
_refine_ls_R_factor_gt 0.0281
_refine_ls_shift/su_max 0.029
_refine_ls_shift/su_mean 0.011
_refine_ls_structure_factor_coef Fsqd
_refine_ls_weighting_details 'calc w=1/[\s^2^(Fo^2^)+(0.0000P)^2^+0.0000P] where P=(Fo^2^+2Fc^2^)/3'
_refine_ls_weighting_scheme calc
_refine_ls_wR_factor_gt 0.0489
_refine_ls_wR_factor_ref 0.0515
_reflns_number_gt 10373
_reflns_number_total 11558
_reflns_threshold_expression >2\s(I)
_cod_data_source_file c3dt51320c.txt
_cod_data_source_block mw139
_cod_original_sg_symbol_H-M 'P n'
_cod_database_code 7023423

loop_
_symmetry_equiv_pos_as_xyz
'x, y, z'
'x+1/2, -y, z+1/2'

loop_
_atom_site_label
_atom_site_type_symbol
_atom_site_fract_x
_atom_site_fract_y
_atom_site_fract_z
_atom_site_U_iso_or_equiv
_atom_site_adp_type
_atom_site_occupancy
_atom_site_symmetry_multiplicity
_atom_site_calc_flag
_atom_site_refinement_flags
_atom_site_disorder_assembly
_atom_site_disorder_group
S2 S 0.77190(7) 0.33222(8) 0.27484(5) 0.01477(17) Uani 1 1 d DU A .
C5 C 0.6259(3) 0.3595(3) 0.2121(2) 0.0133(7) Uani 1 1 d DU . .
C6 C 0.5380(3) 0.3166(3) 0.2462(2) 0.0133(6) Uiso 1 1 d DU B .
C7 C 0.5922(3) 0.2600(3) 0.3241(2) 0.0134(7) Uani 1 1 d DU . .
H7 H 0.5456 0.2244 0.3564 0.016 Uiso 1 1 calc R B .
C8 C 0.7162(3) 0.2617(3) 0.3479(2) 0.0130(7) Uani 1 1 d DU A .
C13 C 0.3588(3) 0.4977(3) 0.2283(2) 0.0130(7) Uani 1 1 d U B .
C14 C 0.4560(3) 0.5606(3) 0.2835(2) 0.0159(7) Uani 1 1 d U . .
H14 H 0.5321 0.5219 0.3069 0.019 Uiso 1 1 calc R . .
C15 C 0.4403(3) 0.6783(3) 0.3032(2) 0.0208(8) Uani 1 1 d U . .
H15 H 0.5061 0.7200 0.3401 0.025 Uiso 1 1 calc R . .
C16 C 0.3295(4) 0.7362(3) 0.2698(2) 0.0229(8) Uani 1 1 d U . .
H16 H 0.3188 0.8164 0.2846 0.027 Uiso 1 1 calc R . .
C17 C 0.2351(3) 0.6757(3) 0.2150(2) 0.0216(8) Uani 1 1 d U . .
H17 H 0.1602 0.7158 0.1904 0.026 Uiso 1 1 calc R . .
C18 C 0.2482(3) 0.5570(3) 0.1955(2) 0.0156(7) Uani 1 1 d U . .
H18 H 0.1812 0.5159 0.1594 0.019 Uiso 1 1 calc R . .
C19 C 0.3485(3) 0.3310(3) 0.0931(2) 0.0141(7) Uani 1 1 d U B .
C20 C 0.3084(3) 0.4268(3) 0.0388(2) 0.0175(7) Uani 1 1 d U . .
H20 H 0.2925 0.5020 0.0596 0.021 Uiso 1 1 calc R . .
C21 C 0.2916(4) 0.4114(4) -0.0458(2) 0.0253(8) Uani 1 1 d U . .
H21 H 0.2665 0.4771 -0.0824 0.030 Uiso 1 1 calc R . .
C22 C 0.3113(4) 0.3016(4) -0.0768(2) 0.0270(9) Uani 1 1 d U . .
H22 H 0.2976 0.2912 -0.1347 0.032 Uiso 1 1 calc R . .
C23 C 0.3510(4) 0.2069(4) -0.0235(2) 0.0255(8) Uani 1 1 d U . .
H23 H 0.3654 0.1317 -0.0451 0.031 Uiso 1 1 calc R . .
C24 C 0.3702(3) 0.2202(3) 0.0611(2) 0.0180(7) Uani 1 1 d U . .
H24 H 0.3979 0.1545 0.0972 0.022 Uiso 1 1 calc R . .
C25 C 0.3840(3) 0.3201(3) 0.4141(2) 0.0168(7) Uani 1 1 d U . .
H25 H 0.4010 0.3815 0.3801 0.020 Uiso 1 1 calc R . .
C26 C 0.4318(3) 0.3303(3) 0.4989(2) 0.0175(7) Uani 1 1 d U . .
H26 H 0.4812 0.3967 0.5226 0.021 Uiso 1 1 calc R . .
C27 C 0.4059(3) 0.2414(4) 0.5487(2) 0.0225(8) Uani 1 1 d U . .
H27 H 0.4388 0.2447 0.6072 0.027 Uiso 1 1 calc R . .
C28 C 0.3316(3) 0.1483(3) 0.5118(2) 0.0187(7) Uani 1 1 d U . .
H28 H 0.3122 0.0878 0.5454 0.022 Uiso 1 1 calc R . .
C29 C 0.2843(3) 0.1411(3) 0.4260(2) 0.0144(7) Uani 1 1 d U . .
C30 C 0.1993(3) 0.0516(3) 0.3807(2) 0.0127(6) Uani 1 1 d U . .
C31 C 0.1628(3) -0.0467(3) 0.4190(2) 0.0187(7) Uani 1 1 d U . .
H31 H 0.1968 -0.0590 0.4768 0.022 Uiso 1 1 calc R . .
C32 C 0.0770(3) -0.1264(3) 0.3729(2) 0.0206(8) Uani 1 1 d U . .
H32 H 0.0539 -0.1944 0.3986 0.025 Uiso 1 1 calc R . .
C33 C 0.0253(3) -0.1059(3) 0.2892(2) 0.0193(7) Uani 1 1 d U . .
H33 H -0.0359 -0.1584 0.2580 0.023 Uiso 1 1 calc R . .
C34 C 0.0621(3) -0.0089(4) 0.2501(2) 0.0180(8) Uani 1 1 d U . .
H34 H 0.0261 0.0034 0.1924 0.022 Uiso 1 1 calc R . .
C35 C 0.1520(3) 0.0708(3) 0.2949(2) 0.0130(7) Uani 1 1 d U . .
C36 C 0.1631(3) 0.0670(3) 0.0880(2) 0.0190(7) Uani 1 1 d U . .
H36 H 0.2308 0.0162 0.1111 0.023 Uiso 1 1 calc R . .
C37 C 0.0876(3) 0.0420(4) 0.0098(2) 0.0222(8) Uani 1 1 d U . .
H37 H 0.1032 -0.0253 -0.0200 0.027 Uiso 1 1 calc R . .
C38 C -0.0102(3) 0.1153(3) -0.0245(2) 0.0236(8) Uani 1 1 d U . .
H38 H -0.0621 0.0996 -0.0785 0.028 Uiso 1 1 calc R . .
C39 C -0.0327(3) 0.2120(3) 0.0201(2) 0.0218(8) Uani 1 1 d U . .
H39 H -0.1003 0.2630 -0.0030 0.026 Uiso 1 1 calc R . .
C40 C 0.0452(3) 0.2343(3) 0.1001(2) 0.0183(7) Uani 1 1 d U . .
C41 C 0.0298(3) 0.3280(3) 0.1554(2) 0.0170(7) Uani 1 1 d U . .
C42 C -0.0580(3) 0.4186(3) 0.1329(2) 0.0204(8) Uani 1 1 d U . .
H42 H -0.1119 0.4202 0.0783 0.024 Uiso 1 1 calc R . .
C43 C -0.0673(3) 0.5051(3) 0.1888(2) 0.0215(8) Uani 1 1 d U . .
H43 H -0.1251 0.5679 0.1725 0.026 Uiso 1 1 calc R . .
C44 C 0.0092(3) 0.4995(3) 0.2694(2) 0.0203(8) Uani 1 1 d U . .
H44 H 0.0014 0.5572 0.3089 0.024 Uiso 1 1 calc R . .
C45 C 0.0971(3) 0.4103(3) 0.2929(2) 0.0168(7) Uani 1 1 d U . .
H45 H 0.1479 0.4079 0.3484 0.020 Uiso 1 1 calc R . .
C46 C 0.1122(3) 0.3236(3) 0.2362(2) 0.0140(7) Uani 1 1 d U . .
C47 C -0.2941(4) -0.0071(4) 0.2392(2) 0.0285(9) Uani 1 1 d U . .
H47A H -0.3680 0.0239 0.2517 0.034 Uiso 1 1 calc R . .
H47B H -0.2235 0.0059 0.2885 0.034 Uiso 1 1 calc R . .
N1 N 0.3141(3) 0.2271(3) 0.37704(18) 0.0138(6) Uani 1 1 d U . .
N2 N 0.1438(3) 0.1615(3) 0.13247(17) 0.0138(6) Uani 1 1 d U . .
P1 P 0.37351(8) 0.33921(8) 0.20514(5) 0.01137(17) Uani 1 1 d U . .
S3 S 0.76984(10) 0.23011(12) 0.51678(7) 0.0185(3) Uani 0.911(4) 1 d PDU A 1
C9 C 0.8015(3) 0.2139(3) 0.4229(2) 0.0136(6) Uiso 0.911(4) 1 d PDU A 1
C10 C 0.9108(5) 0.1556(5) 0.4342(3) 0.0201(11) Uani 0.911(4) 1 d PDU A 1
H10 H 0.9458 0.1397 0.3904 0.024 Uiso 0.911(4) 1 calc PR A 1
C11 C 0.9662(10) 0.1215(17) 0.5168(4) 0.0226(15) Uani 0.911(4) 1 d PDU A 1
H11 H 1.0408 0.0785 0.5342 0.027 Uiso 0.911(4) 1 calc PR A 1
C12 C 0.9015(6) 0.1567(9) 0.5690(3) 0.0207(13) Uani 0.911(4) 1 d PDU A 1
H12 H 0.9259 0.1426 0.6270 0.025 Uiso 0.911(4) 1 calc PR A 1
Cl1 Cl 0.40089(8) 0.04238(8) 0.25796(5) 0.01508(17) Uani 1 1 d U . .
Cl2 Cl -0.27086(11) 0.07134(9) 0.15479(6) 0.0372(3) Uani 1 1 d U . .
Cl3 Cl -0.31154(10) -0.16147(10) 0.21801(7) 0.0359(3) Uani 1 1 d U . .
Ir1 Ir 0.244124(10) 0.200268(10) 0.251317(9) 0.01075(3) Uani 1 1 d U B .
S1 S 0.58360(12) 0.57351(12) 0.12124(7) 0.0199(3) Uani 0.888(4) 1 d PDU B 1
C1 C 0.5991(12) 0.5721(5) 0.0232(4) 0.0248(14) Uani 0.888(4) 1 d PDU B 1
H1 H 0.5891 0.6406 -0.0114 0.030 Uiso 0.888(4) 1 calc PR B 1
C2 C 0.6272(9) 0.4624(6) 0.0003(3) 0.0236(16) Uani 0.888(4) 1 d PDU B 1
H2 H 0.6407 0.4448 -0.0516 0.028 Uiso 0.888(4) 1 calc PR B 1
C3 C 0.6339(10) 0.3781(6) 0.0630(5) 0.0186(15) Uani 0.888(4) 1 d PDU B 1
H3 H 0.6509 0.2961 0.0569 0.022 Uiso 0.888(4) 1 calc PR B 1
C4 C 0.6143(3) 0.4222(3) 0.1328(2) 0.0153(7) Uani 0.888(4) 1 d PDU B 1
S1B S 0.640(2) 0.3433(14) 0.0521(10) 0.020(4) Uani 0.112(4) 1 d PDU B 2
C1B C 0.609(8) 0.467(3) -0.010(2) 0.020(10) Uiso 0.112(4) 1 d PDU B 2
H1B H 0.6049 0.4669 -0.0673 0.024 Uiso 0.112(4) 1 calc PR B 2
C2B C 0.592(12) 0.566(3) 0.033(3) 0.030(10) Uiso 0.112(4) 1 d PDU B 2
H2B H 0.5758 0.6436 0.0090 0.036 Uiso 0.112(4) 1 calc PR B 2
C3B C 0.602(5) 0.5406(14) 0.117(2) 0.021(9) Uiso 0.112(4) 1 d PDU B 2
H3B H 0.6009 0.5995 0.1569 0.026 Uiso 0.112(4) 1 calc PR B 2
C4B C 0.6143(3) 0.4222(3) 0.1328(2) 0.0153(7) Uani 0.112(4) 1 d PDU B 2
S3B S 0.9292(12) 0.1412(14) 0.4190(10) 0.013(3) Uiso 0.089(4) 1 d PDU A 2
C9B C 0.8015(3) 0.2139(3) 0.4229(2) 0.0136(6) Uiso 0.089(4) 1 d PDU A 2
C10B C 0.787(4) 0.213(6) 0.5009(15) 0.032(11) Uiso 0.089(4) 1 d PDU A 2
H10B H 0.7193 0.2475 0.5149 0.038 Uiso 0.089(4) 1 calc PR A 2
C11B C 0.885(7) 0.154(11) 0.558(2) 0.023(11) Uiso 0.089(4) 1 d PDU A 2
H11B H 0.8870 0.1379 0.6137 0.028 Uiso 0.089(4) 1 calc PR A 2
C12B C 0.977(8) 0.123(15) 0.525(2) 0.011(10) Uiso 0.089(4) 1 d PDU A 2
H12B H 1.0557 0.0961 0.5561 0.013 Uiso 0.089(4) 1 calc PR A 2

loop_
_atom_site_aniso_label
_atom_site_aniso_U_11
_atom_site_aniso_U_22
_atom_site_aniso_U_33
_atom_site_aniso_U_23
_atom_site_aniso_U_13
_atom_site_aniso_U_12
S2 0.0115(4) 0.0173(4) 0.0144(4) 0.0022(3) 0.0017(3) -0.0014(3)
C5 0.0107(16) 0.0143(17) 0.0139(16) 0.0002(13) 0.0018(13) 0.0012(13)
C7 0.0142(16) 0.0104(15) 0.0164(16) 0.0016(13) 0.0056(13) -0.0004(13)
C8 0.0162(16) 0.0098(15) 0.0119(16) 0.0012(12) 0.0019(13) -0.0036(13)
C13 0.0166(16) 0.0090(16) 0.0139(16) 0.0014(12) 0.0053(13) -0.0018(13)
C14 0.0134(16) 0.0188(18) 0.0143(17) -0.0016(13) 0.0021(13) -0.0024(14)
C15 0.0220(18) 0.020(2) 0.0192(18) -0.0053(14) 0.0047(15) -0.0091(15)
C16 0.029(2) 0.0166(19) 0.024(2) -0.0009(15) 0.0095(17) -0.0019(15)
C17 0.0212(18) 0.020(2) 0.0250(19) 0.0052(14) 0.0086(16) 0.0012(14)
C18 0.0131(16) 0.0129(17) 0.0208(17) -0.0008(13) 0.0050(13) -0.0053(13)
C19 0.0120(15) 0.0159(17) 0.0129(16) -0.0008(12) 0.0012(13) -0.0034(12)
C20 0.0153(17) 0.0199(19) 0.0164(17) 0.0009(14) 0.0031(13) -0.0004(14)
C21 0.028(2) 0.031(2) 0.0154(18) 0.0074(16) 0.0031(15) -0.0004(17)
C22 0.033(2) 0.036(2) 0.0127(17) -0.0060(17) 0.0071(15) -0.0104(19)
C23 0.032(2) 0.024(2) 0.025(2) -0.0100(17) 0.0137(16) -0.0102(18)
C24 0.0201(17) 0.0176(19) 0.0171(17) -0.0016(13) 0.0063(14) -0.0056(14)
C25 0.0151(16) 0.0178(19) 0.0169(17) 0.0009(13) 0.0033(13) -0.0003(13)
C26 0.0201(18) 0.0160(18) 0.0145(17) -0.0041(13) 0.0018(14) 0.0014(14)
C27 0.025(2) 0.030(2) 0.0110(17) -0.0012(15) 0.0012(14) 0.0021(16)
C28 0.0209(18) 0.0200(18) 0.0153(17) 0.0040(14) 0.0056(14) 0.0029(15)
C29 0.0132(16) 0.0151(17) 0.0152(17) 0.0005(13) 0.0046(13) 0.0035(13)
C30 0.0136(15) 0.0123(16) 0.0131(16) -0.0004(12) 0.0053(13) 0.0013(13)
C31 0.0189(18) 0.0211(19) 0.0166(17) 0.0025(14) 0.0060(14) -0.0002(15)
C32 0.0239(19) 0.0164(18) 0.025(2) 0.0033(15) 0.0130(16) -0.0026(15)
C33 0.0176(17) 0.0202(19) 0.0213(18) -0.0005(15) 0.0074(14) -0.0033(15)
C34 0.0173(18) 0.024(2) 0.0136(17) -0.0027(16) 0.0054(14) -0.0030(16)
C35 0.0123(16) 0.0107(16) 0.0168(17) 0.0007(13) 0.0054(14) -0.0006(13)
C36 0.0236(19) 0.0171(18) 0.0132(16) -0.0007(14) 0.0004(14) -0.0060(15)
C37 0.0243(19) 0.026(2) 0.0164(18) -0.0040(15) 0.0052(15) -0.0108(16)
C38 0.026(2) 0.027(2) 0.0131(17) -0.0008(15) -0.0026(14) -0.0133(17)
C39 0.0177(17) 0.027(2) 0.0156(17) 0.0069(15) -0.0036(13) -0.0066(16)
C40 0.0154(17) 0.0210(19) 0.0162(17) 0.0055(14) 0.0009(14) -0.0074(14)
C41 0.0122(16) 0.0224(19) 0.0157(17) 0.0064(13) 0.0030(13) -0.0050(13)
C42 0.0116(16) 0.024(2) 0.0219(18) 0.0084(15) -0.0012(14) -0.0018(14)
C43 0.0159(17) 0.0190(19) 0.030(2) 0.0099(15) 0.0071(15) 0.0041(14)
C44 0.0192(18) 0.0139(17) 0.029(2) 0.0020(15) 0.0094(16) -0.0027(14)
C45 0.0149(17) 0.0181(19) 0.0174(17) 0.0049(15) 0.0048(13) 0.0009(14)
C46 0.0114(15) 0.0162(18) 0.0144(17) 0.0031(13) 0.0035(12) -0.0019(12)
C47 0.028(2) 0.034(2) 0.023(2) -0.0066(17) 0.0059(18) -0.0022(17)
N1 0.0146(14) 0.0148(15) 0.0125(14) -0.0005(11) 0.0049(11) 0.0020(12)
N2 0.0143(14) 0.0157(15) 0.0118(14) 0.0009(12) 0.0042(11) -0.0043(12)
P1 0.0108(4) 0.0113(4) 0.0107(4) 0.0009(3) 0.0010(3) -0.0009(3)
S3 0.0168(5) 0.0243(6) 0.0133(5) 0.0012(4) 0.0025(4) 0.0024(4)
C10 0.022(3) 0.021(3) 0.015(3) -0.0043(19) 0.002(2) 0.0027(19)
C11 0.017(3) 0.024(4) 0.021(2) 0.000(3) -0.003(2) 0.0044(18)
C12 0.017(3) 0.024(2) 0.016(2) 0.003(2) -0.0050(18) -0.001(2)
Cl1 0.0150(4) 0.0128(4) 0.0170(4) 0.0000(3) 0.0040(3) -0.0002(3)
Cl2 0.0602(8) 0.0229(5) 0.0256(5) -0.0034(4) 0.0076(5) 0.0018(5)
Cl3 0.0303(5) 0.0341(6) 0.0323(6) 0.0093(4) -0.0087(4) -0.0081(4)
Ir1 0.00992(5) 0.01194(5) 0.00935(5) 0.00037(8) 0.00106(3) -0.00118(8)
S1 0.0213(6) 0.0154(7) 0.0222(6) 0.0053(4) 0.0052(4) 0.0001(5)
C1 0.021(3) 0.028(3) 0.025(3) 0.0138(19) 0.006(2) -0.004(2)
C2 0.020(4) 0.033(3) 0.015(2) 0.0087(19) 0.001(2) -0.005(2)
C3 0.016(2) 0.015(4) 0.026(3) 0.002(3) 0.009(2) 0.006(3)
C4 0.0107(15) 0.0193(18) 0.0164(16) 0.0031(14) 0.0043(13) -0.0016(13)
S1B 0.026(6) 0.026(9) 0.012(5) 0.004(5) 0.011(4) 0.002(6)
C4B 0.0107(15) 0.0193(18) 0.0164(16) 0.0031(14) 0.0043(13) -0.0016(13)

loop_
_atom_type_symbol
_atom_type_description
_atom_type_scat_dispersion_real
_atom_type_scat_dispersion_imag
_atom_type_scat_source
C C 0.0033 0.0016 'International Tables Vol C Tables 4.2.6.8 and 6.1.1.4'
H H 0.0000 0.0000 'International Tables Vol C Tables 4.2.6.8 and 6.1.1.4'
N N 0.0061 0.0033 'International Tables Vol C Tables 4.2.6.8 and 6.1.1.4'
P P 0.1023 0.0942 'International Tables Vol C Tables 4.2.6.8 and 6.1.1.4'
S S 0.1246 0.1234 'International Tables Vol C Tables 4.2.6.8 and 6.1.1.4'
Cl Cl 0.1484 0.1585 'International Tables Vol C Tables 4.2.6.8 and 6.1.1.4'
Ir Ir -1.4442 7.9887 'International Tables Vol C Tables 4.2.6.8 and 6.1.1.4'

loop_
_geom_angle_atom_site_label_1
_geom_angle_atom_site_label_2
_geom_angle_atom_site_label_3
_geom_angle
C5 S2 C8 91.72(16)
C6 C5 C4 130.8(3)
C6 C5 S2 112.0(2)
C4 C5 S2 117.3(2)
C5 C6 C7 111.1(3)
C5 C6 P1 125.9(2)
C7 C6 P1 122.7(2)
C8 C7 C6 114.0(3)
C8 C7 H7 123.0
C6 C7 H7 123.0
C7 C8 C9 129.3(3)
C7 C8 S2 111.1(2)
C9 C8 S2 119.6(2)
C18 C13 C14 118.4(3)
C18 C13 P1 120.3(3)
C14 C13 P1 121.2(3)
C15 C14 C13 120.1(3)
C15 C14 H14 120.0
C13 C14 H14 120.0
C14 C15 C16 120.8(3)
C14 C15 H15 119.6
C16 C15 H15 119.6
C17 C16 C15 119.3(4)
C17 C16 H16 120.4
C15 C16 H16 120.4
C16 C17 C18 120.8(4)
C16 C17 H17 119.6
C18 C17 H17 119.6
C17 C18 C13 120.6(3)
C17 C18 H18 119.7
C13 C18 H18 119.7
C20 C19 C24 119.2(3)
C20 C19 P1 124.1(3)
C24 C19 P1 116.6(3)
C21 C20 C19 119.8(3)
C21 C20 H20 120.1
C19 C20 H20 120.1
C22 C21 C20 120.5(4)
C22 C21 H21 119.8
C20 C21 H21 119.8
C21 C22 C23 119.9(3)
C21 C22 H22 120.0
C23 C22 H22 120.0
C22 C23 C24 120.8(4)
C22 C23 H23 119.6
C24 C23 H23 119.6
C23 C24 C19 119.8(3)
C23 C24 H24 120.1
C19 C24 H24 120.1
N1 C25 C26 123.3(3)
N1 C25 H25 118.4
C26 C25 H25 118.4
C25 C26 C27 118.4(3)
C25 C26 H26 120.8
C27 C26 H26 120.8
C28 C27 C26 118.7(3)
C28 C27 H27 120.6
C26 C27 H27 120.6
C27 C28 C29 121.3(3)
C27 C28 H28 119.3
C29 C28 H28 119.3
N1 C29 C28 119.5(3)
N1 C29 C30 114.3(3)
C28 C29 C30 126.1(3)
C31 C30 C35 121.1(3)
C31 C30 C29 123.0(3)
C35 C30 C29 116.0(3)
C32 C31 C30 120.3(3)
C32 C31 H31 119.8
C30 C31 H31 119.9
C33 C32 C31 119.4(3)
C33 C32 H32 120.3
C31 C32 H32 120.3
C32 C33 C34 120.8(3)
C32 C33 H33 119.6
C34 C33 H33 119.6
C33 C34 C35 120.8(3)
C33 C34 H34 119.6
C35 C34 H34 119.6
C34 C35 C30 117.5(3)
C34 C35 Ir1 128.9(3)
C30 C35 Ir1 113.0(2)
N2 C36 C37 122.1(4)
N2 C36 H36 118.9
C37 C36 H36 118.9
C38 C37 C36 119.4(4)
C38 C37 H37 120.3
C36 C37 H37 120.3
C37 C38 C39 119.6(3)
C37 C38 H38 120.2
C39 C38 H38 120.2
C38 C39 C40 119.6(4)
C38 C39 H39 120.2
C40 C39 H39 120.2
N2 C40 C39 119.9(3)
N2 C40 C41 114.3(3)
C39 C40 C41 125.8(3)
C42 C41 C46 120.9(3)
C42 C41 C40 124.1(3)
C46 C41 C40 115.1(3)
C43 C42 C41 120.9(3)
C43 C42 H42 119.5
C41 C42 H42 119.5
C42 C43 C44 119.1(3)
C42 C43 H43 120.5
C44 C43 H43 120.5
C45 C44 C43 120.8(3)
C45 C44 H44 119.6
C43 C44 H44 119.6
C44 C45 C46 121.4(3)
C44 C45 H45 119.3
C46 C45 H45 119.3
C45 C46 C41 116.8(3)
C45 C46 Ir1 128.5(3)
C41 C46 Ir1 114.5(2)
Cl2 C47 Cl3 111.2(2)
Cl2 C47 H47A 109.4
Cl3 C47 H47A 109.4
Cl2 C47 H47B 109.4
Cl3 C47 H47B 109.4
H47A C47 H47B 108.0
C25 N1 C29 118.6(3)
C25 N1 Ir1 126.3(2)
C29 N1 Ir1 115.1(2)
C36 N2 C40 119.4(3)
C36 N2 Ir1 125.0(2)
C40 N2 Ir1 115.5(2)
C6 P1 C19 103.05(15)
C6 P1 C13 101.54(15)
C19 P1 C13 105.76(15)
C6 P1 Ir1 116.43(11)
C19 P1 Ir1 111.64(11)
C13 P1 Ir1 116.88(11)
C12 S3 C9 92.2(2)
C10 C9 C8 130.6(3)
C10 C9 S3 110.0(3)
C8 C9 S3 119.4(2)
C9 C10 C11 113.6(5)
C9 C10 H10 123.2
C11 C10 H10 123.2
C12 C11 C10 112.8(5)
C12 C11 H11 123.6
C10 C11 H11 123.6
C11 C12 S3 111.4(4)
C11 C12 H12 124.3
S3 C12 H12 124.3
C46 Ir1 C35 95.12(13)
C46 Ir1 N2 80.30(13)
C35 Ir1 N2 89.92(13)
C46 Ir1 N1 95.01(13)
C35 Ir1 N1 79.83(12)
N2 Ir1 N1 168.36(11)
C46 Ir1 P1 91.22(9)
C35 Ir1 P1 173.50(10)
N2 Ir1 P1 92.59(9)
N1 Ir1 P1 98.19(8)
C46 Ir1 Cl1 175.33(10)
C35 Ir1 Cl1 85.26(9)
N2 Ir1 Cl1 95.05(9)
N1 Ir1 Cl1 89.65(9)
P1 Ir1 Cl1 88.54(3)
C1 S1 C4 91.5(2)
C2 C1 S1 112.4(4)
C2 C1 H1 123.8
S1 C1 H1 123.8
C1 C2 C3 111.3(5)
C1 C2 H2 124.4
C3 C2 H2 124.4
C4 C3 C2 114.9(5)
C4 C3 H3 122.5
C2 C3 H3 122.5
C3 C4 C5 128.0(4)
C3 C4 S1 109.8(4)
C5 C4 S1 122.0(2)
C2B C1B S1B 111.6(14)
C2B C1B H1B 124.2
S1B C1B H1B 124.2
C1B C2B C3B 112.3(16)
C1B C2B H2B 123.9
C3B C2B H2B 123.9
C2B C3B H3B 124.0
C11B C10B H10B 124.4
C12B C11B C10B 113(2)
C12B C11B H11B 123.4
C10B C11B H11B 123.1
C11B C12B S3B 110(2)
C11B C12B H12B 124.9
S3B C12B H12B 125.0

loop_
_geom_bond_atom_site_label_1
_geom_bond_atom_site_label_2
_geom_bond_distance
S2 C5 1.728(3)
S2 C8 1.729(3)
C5 C6 1.378(4)
C5 C4 1.482(4)
C6 C7 1.430(4)
C6 P1 1.825(3)
C7 C8 1.358(4)
C7 H7 0.9500
C8 C9 1.459(4)
C13 C18 1.395(5)
C13 C14 1.416(5)
C13 P1 1.836(3)
C14 C15 1.384(5)
C14 H14 0.9500
C15 C16 1.391(5)
C15 H15 0.9500
C16 C17 1.382(5)
C16 H16 0.9500
C17 C18 1.387(5)
C17 H17 0.9500
C18 H18 0.9500
C19 C20 1.400(5)
C19 C24 1.403(5)
C19 P1 1.829(3)
C20 C21 1.394(5)
C20 H20 0.9500
C21 C22 1.379(6)
C21 H21 0.9500
C22 C23 1.380(6)
C22 H22 0.9500
C23 C24 1.386(5)
C23 H23 0.9500
C24 H24 0.9500
C25 N1 1.352(4)
C25 C26 1.382(5)
C25 H25 0.9500
C26 C27 1.387(5)
C26 H26 0.9500
C27 C28 1.376(5)
C27 H27 0.9500
C28 C29 1.393(5)
C28 H28 0.9500
C29 N1 1.373(4)
C29 C30 1.452(5)
C30 C31 1.398(5)
C30 C35 1.408(4)
C31 C32 1.388(5)
C31 H31 0.9500
C32 C33 1.384(5)
C32 H32 0.9500
C33 C34 1.396(5)
C33 H33 0.9500
C34 C35 1.407(5)
C34 H34 0.9500
C35 Ir1 2.047(3)
C36 N2 1.351(5)
C36 C37 1.382(5)
C36 H36 0.9500
C37 C38 1.374(5)
C37 H37 0.9500
C38 C39 1.384(5)
C38 H38 0.9500
C39 C40 1.409(5)
C39 H39 0.9500
C40 N2 1.372(5)
C40 C41 1.448(5)
C41 C42 1.400(5)
C41 C46 1.419(5)
C42 C43 1.376(5)
C42 H42 0.9500
C43 C44 1.392(5)
C43 H43 0.9500
C44 C45 1.391(5)
C44 H44 0.9500
C45 C46 1.406(5)
C45 H45 0.9500
C46 Ir1 2.007(3)
C47 Cl2 1.754(4)
C47 Cl3 1.766(4)
C47 H47A 0.9900
C47 H47B 0.9900
N1 Ir1 2.062(3)
N2 Ir1 2.050(3)
P1 Ir1 2.4218(9)
S3 C12 1.720(5)
S3 C9 1.729(3)
C9 C10 1.374(6)
C10 C11 1.407(6)
C10 H10 0.9500
C11 C12 1.358(6)
C11 H11 0.9500
C12 H12 0.9500
Cl1 Ir1 2.4965(9)
S1 C1 1.711(5)
S1 C4 1.730(4)
C1 C2 1.354(6)
C1 H1 0.9500
C2 C3 1.403(8)
C2 H2 0.9500
C3 C4 1.351(7)
C3 H3 0.9500
S1B C1B 1.713(15)
C1B C2B 1.371(15)
C1B H1B 0.9500
C2B C3B 1.412(15)
C2B H2B 0.9500
C3B H3B 0.9500
S3B C12B 1.727(19)
C10B C11B 1.417(15)
C10B H10B 0.9500
C11B C12B 1.36(2)
C11B H11B 0.9500
C12B H12B 0.9500

loop_
_geom_torsion_atom_site_label_1
_geom_torsion_atom_site_label_2
_geom_torsion_atom_site_label_3
_geom_torsion_atom_site_label_4
_geom_torsion
C8 S2 C5 C6 0.3(3)
C8 S2 C5 C4 -179.4(3)
C4 C5 C6 C7 179.0(3)
S2 C5 C6 C7 -0.6(4)
C4 C5 C6 P1 -6.5(6)
S2 C5 C6 P1 173.79(19)
C5 C6 C7 C8 0.7(4)
P1 C6 C7 C8 -173.9(3)
C6 C7 C8 C9 179.6(3)
C6 C7 C8 S2 -0.5(4)
C5 S2 C8 C7 0.1(3)
C5 S2 C8 C9 -180.0(3)
C18 C13 C14 C15 -0.4(5)
P1 C13 C14 C15 -176.6(3)
C13 C14 C15 C16 0.3(5)
C14 C15 C16 C17 -1.3(6)
C15 C16 C17 C18 2.4(6)
C16 C17 C18 C13 -2.6(5)
C14 C13 C18 C17 1.5(5)
P1 C13 C18 C17 177.8(3)
C24 C19 C20 C21 -0.7(5)
P1 C19 C20 C21 -179.8(3)
C19 C20 C21 C22 1.7(6)
C20 C21 C22 C23 -1.8(6)
C21 C22 C23 C24 0.7(6)
C22 C23 C24 C19 0.3(6)
C20 C19 C24 C23 -0.3(5)
P1 C19 C24 C23 178.8(3)
N1 C25 C26 C27 -0.7(5)
C25 C26 C27 C28 -1.4(5)
C26 C27 C28 C29 1.1(6)
C27 C28 C29 N1 1.3(5)
C27 C28 C29 C30 -175.8(3)
N1 C29 C30 C31 176.6(3)
C28 C29 C30 C31 -6.2(5)
N1 C29 C30 C35 -5.1(4)
C28 C29 C30 C35 172.1(3)
C35 C30 C31 C32 -1.2(5)
C29 C30 C31 C32 177.1(3)
C30 C31 C32 C33 -1.8(5)
C31 C32 C33 C34 2.6(5)
C32 C33 C34 C35 -0.5(6)
C33 C34 C35 C30 -2.4(5)
C33 C34 C35 Ir1 168.0(3)
C31 C30 C35 C34 3.2(5)
C29 C30 C35 C34 -175.2(3)
C31 C30 C35 Ir1 -168.6(3)
C29 C30 C35 Ir1 13.0(4)
N2 C36 C37 C38 0.3(6)
C36 C37 C38 C39 -0.9(5)
C37 C38 C39 C40 0.2(5)
C38 C39 C40 N2 1.2(5)
C38 C39 C40 C41 -176.8(3)
N2 C40 C41 C42 174.2(3)
C39 C40 C41 C42 -7.7(6)
N2 C40 C41 C46 -5.1(4)
C39 C40 C41 C46 172.9(3)
C46 C41 C42 C43 -0.5(5)
C40 C41 C42 C43 -179.9(3)
C41 C42 C43 C44 -2.2(5)
C42 C43 C44 C45 2.3(5)
C43 C44 C45 C46 0.4(5)
C44 C45 C46 C41 -3.1(5)
C44 C45 C46 Ir1 171.7(3)
C42 C41 C46 C45 3.1(5)
C40 C41 C46 C45 -177.5(3)
C42 C41 C46 Ir1 -172.4(3)
C40 C41 C46 Ir1 7.0(4)
C26 C25 N1 C29 3.1(5)
C26 C25 N1 Ir1 -177.5(3)
C28 C29 N1 C25 -3.3(5)
C30 C29 N1 C25 174.1(3)
C28 C29 N1 Ir1 177.2(3)
C30 C29 N1 Ir1 -5.4(4)
C37 C36 N2 C40 1.1(5)
C37 C36 N2 Ir1 176.1(3)
C39 C40 N2 C36 -1.8(5)
C41 C40 N2 C36 176.4(3)
C39 C40 N2 Ir1 -177.3(3)
C41 C40 N2 Ir1 0.9(4)
C5 C6 P1 C19 37.3(3)
C7 C6 P1 C19 -148.9(3)
C5 C6 P1 C13 -72.1(3)
C7 C6 P1 C13 101.7(3)
C5 C6 P1 Ir1 159.8(3)
C7 C6 P1 Ir1 -26.4(3)
C20 C19 P1 C6 -114.8(3)
C24 C19 P1 C6 66.1(3)
C20 C19 P1 C13 -8.6(3)
C24 C19 P1 C13 172.3(3)
C20 C19 P1 Ir1 119.5(3)
C24 C19 P1 Ir1 -59.6(3)
C18 C13 P1 C6 170.1(3)
C14 C13 P1 C6 -13.7(3)
C18 C13 P1 C19 62.8(3)
C14 C13 P1 C19 -121.0(3)
C18 C13 P1 Ir1 -62.1(3)
C14 C13 P1 Ir1 114.0(3)
C7 C8 C9 C10 140.4(5)
S2 C8 C9 C10 -39.5(6)
C7 C8 C9 S3 -40.6(5)
S2 C8 C9 S3 139.5(2)
C12 S3 C9 C10 -0.9(5)
C12 S3 C9 C8 179.9(4)
C8 C9 C10 C11 -179.2(10)
S3 C9 C10 C11 1.7(11)
C9 C10 C11 C12 -1.8(18)
C10 C11 C12 S3 1.1(18)
C9 S3 C12 C11 -0.1(12)
C45 C46 Ir1 C35 91.1(3)
C41 C46 Ir1 C35 -94.0(2)
C45 C46 Ir1 N2 -179.9(3)
C41 C46 Ir1 N2 -5.0(2)
C45 C46 Ir1 N1 10.9(3)
C41 C46 Ir1 N1 -174.2(2)
C45 C46 Ir1 P1 -87.4(3)
C41 C46 Ir1 P1 87.5(2)
C45 C46 Ir1 Cl1 -174.4(10)
C41 C46 Ir1 Cl1 0.5(13)
C34 C35 Ir1 C46 83.1(3)
C30 C35 Ir1 C46 -106.2(3)
C34 C35 Ir1 N2 2.9(3)
C30 C35 Ir1 N2 173.6(2)
C34 C35 Ir1 N1 177.3(3)
C30 C35 Ir1 N1 -12.0(2)
C34 C35 Ir1 P1 -109.9(8)
C30 C35 Ir1 P1 60.8(10)
C34 C35 Ir1 Cl1 -92.2(3)
C30 C35 Ir1 Cl1 78.5(2)
C36 N2 Ir1 C46 -173.0(3)
C40 N2 Ir1 C46 2.2(2)
C36 N2 Ir1 C35 -77.8(3)
C40 N2 Ir1 C35 97.4(3)
C36 N2 Ir1 N1 -106.0(6)
C40 N2 Ir1 N1 69.2(8)
C36 N2 Ir1 P1 96.2(3)
C40 N2 Ir1 P1 -88.6(2)
C36 N2 Ir1 Cl1 7.4(3)
C40 N2 Ir1 Cl1 -177.4(2)
C25 N1 Ir1 C46 -75.5(3)
C29 N1 Ir1 C46 103.9(3)
C25 N1 Ir1 C35 -169.8(3)
C29 N1 Ir1 C35 9.6(2)
C25 N1 Ir1 N2 -141.1(6)
C29 N1 Ir1 N2 38.3(8)
C25 N1 Ir1 P1 16.5(3)
C29 N1 Ir1 P1 -164.1(2)
C25 N1 Ir1 Cl1 104.9(3)
C29 N1 Ir1 Cl1 -75.6(2)
C6 P1 Ir1 C46 151.74(15)
C19 P1 Ir1 C46 -90.33(15)
C13 P1 Ir1 C46 31.58(15)
C6 P1 Ir1 C35 -15.3(9)
C19 P1 Ir1 C35 102.6(9)
C13 P1 Ir1 C35 -135.5(9)
C6 P1 Ir1 N2 -127.92(15)
C19 P1 Ir1 N2 -9.99(15)
C13 P1 Ir1 N2 111.93(15)
C6 P1 Ir1 N1 56.50(15)
C19 P1 Ir1 N1 174.44(15)
C13 P1 Ir1 N1 -63.65(15)
C6 P1 Ir1 Cl1 -32.93(12)
C19 P1 Ir1 Cl1 85.01(12)
C13 P1 Ir1 Cl1 -153.08(12)
C4 S1 C1 C2 -0.5(9)
S1 C1 C2 C3 1.1(13)
C1 C2 C3 C4 -1.5(13)
C2 C3 C4 C5 -174.0(6)
C2 C3 C4 S1 1.1(10)
C6 C5 C4 C3 -104.9(7)
S2 C5 C4 C3 74.7(7)
C6 C5 C4 S1 80.5(4)
S2 C5 C4 S1 -99.8(3)
C1 S1 C4 C3 -0.3(7)
C1 S1 C4 C5 175.1(5)
S1B C1B C2B C3B -1(12)
C10B C11B C12B S3B -11(17)
